data_2019099
loop_
_publ_author_name
'J\'unior, Anderson A. B. C.'
'De Carvalho, Gustavo S. G.'
'Marques, Lippy F.'
'Corr\^ea, Charlane C.'
'Da Silva, Adilson D.'
'Machado, Fl\'avia C.'

_publ_section_title
;
 The zwitterionic structure of
 2-hydroxy-4-[(2-hydroxybenzylidene)amino]benzoic acid
;
_journal_coeditor_code SK3499
_journal_issue 8
_journal_name_full 'Acta Crystallographica Section C'
_journal_page_first 934
_journal_page_last 936
_journal_paper_doi 10.1107/S0108270113018143
_journal_volume 69
_journal_year 2013
_chemical_formula_iupac 'C14 H11 N O4'
_chemical_formula_moiety 'C14 H11 N O4'
_chemical_formula_sum 'C14 H11 N O4'
_chemical_formula_weight 257.24
_chemical_name_systematic
;
2-{[(4-Carboxy-3-hydroxyphenyl)iminiumyl]methyl}phenolate
;
_space_group_IT_number 14
_symmetry_cell_setting monoclinic
_symmetry_space_group_name_Hall '-P 2yn'
_symmetry_space_group_name_H-M 'P 1 21/n 1'
_atom_sites_solution_hydrogens geom
_atom_sites_solution_primary direct
_atom_sites_solution_secondary difmap
_audit_creation_method 'WinGX routine CIF_UPDATE'
_cell_angle_alpha 90.000
_cell_angle_beta 96.212(2)
_cell_angle_gamma 90.000
_cell_formula_units_Z 4
_cell_length_a 3.83930(10)
_cell_length_b 18.3309(4)
_cell_length_c 16.4738(4)
_cell_measurement_reflns_used 16916
_cell_measurement_temperature 298(2)
_cell_measurement_theta_max 26.35
_cell_measurement_theta_min 2.49
_cell_volume 1152.58(5)
_computing_cell_refinement 'CrysAlis PRO (Agilent, 2012)'
_computing_data_collection 'CrysAlis PRO (Agilent, 2012)'
_computing_data_reduction 'CrysAlis PRO (Agilent, 2012)'
_computing_molecular_graphics
;
ORTEP-3 for Windows (Farrugia, 2012) and Mercury (Macrae <i>et al.</i>,
2008)
;
_computing_publication_material
;
publCIF (Westrip, 2010) and WinGX (Farrugia, 2012)
;
_computing_structure_refinement 'SHELXL97 (Sheldrick, 2008)'
_computing_structure_solution 'SHELXS97 (Sheldrick, 2008)'
_diffrn_ambient_temperature 298(2)
_diffrn_measured_fraction_theta_full 0.999
_diffrn_measured_fraction_theta_max 0.999
_diffrn_measurement_device_type 'Agilent Xcalibur diffractometer with Atlas Gemini Ultra detector'
_diffrn_measurement_method '\w scans'
_diffrn_radiation_monochromator graphite
_diffrn_radiation_source 'Enhance (Mo) X-ray Source'
_diffrn_radiation_type MoK\a
_diffrn_radiation_wavelength 0.71073
_diffrn_reflns_av_R_equivalents 0.0379
_diffrn_reflns_limit_h_max 4
_diffrn_reflns_limit_h_min -4
_diffrn_reflns_limit_k_max 22
_diffrn_reflns_limit_k_min -22
_diffrn_reflns_limit_l_max 20
_diffrn_reflns_limit_l_min -20
_diffrn_reflns_number 57654
_diffrn_reflns_theta_full 26.35
_diffrn_reflns_theta_max 26.35
_diffrn_reflns_theta_min 2.49
_diffrn_standards_decay_% 0
_diffrn_standards_interval_count 0
_diffrn_standards_interval_time 0
_diffrn_standards_number 0
_exptl_absorpt_coefficient_mu 0.110
_exptl_absorpt_correction_T_max 0.994
_exptl_absorpt_correction_T_min 0.973
_exptl_absorpt_correction_type analytical
_exptl_absorpt_process_details
;
[CrysAlis PRO (Agilent, 2012), based on expressions derived by Clark &
Reid (1995)]
;
_exptl_crystal_colour 'light brown'
_exptl_crystal_density_diffrn 1.482
_exptl_crystal_density_method 'not measured'
_exptl_crystal_description prism
_exptl_crystal_F_000 536.00
_exptl_crystal_size_max 0.6152
_exptl_crystal_size_mid 0.3365
_exptl_crystal_size_min 0.1202
_refine_diff_density_max 0.197
_refine_diff_density_min -0.203
_refine_ls_extinction_coef 0.0074(18)
_refine_ls_extinction_method 'SHELXL97 (Sheldrick, 2008)'
_refine_ls_goodness_of_fit_ref 1.030
_refine_ls_hydrogen_treatment constr
_refine_ls_matrix_type full
_refine_ls_number_parameters 173
_refine_ls_number_reflns 2349
_refine_ls_number_restraints 0
_refine_ls_restrained_S_all 1.030
_refine_ls_R_factor_all 0.0445
_refine_ls_R_factor_gt 0.0370
_refine_ls_shift/su_max 0.000
_refine_ls_shift/su_mean 0.000
_refine_ls_structure_factor_coef Fsqd
_refine_ls_weighting_details 'calc w = 1/[\s^2^(Fo^2^)+(0.0601P)^2^+0.3375P] where P=(Fo^2^+2Fc^2^)/3'
_refine_ls_weighting_scheme calc
_refine_ls_wR_factor_gt 0.1034
_refine_ls_wR_factor_ref 0.1118
_reflns_number_gt 2006
_reflns_number_total 2349
_reflns_threshold_expression I>2\s(I)
_cod_data_source_file sk3499.cif
_cod_data_source_block I
_cod_original_sg_symbol_H-M 'P 21/n'
_cod_database_code 2019099
_cod_database_fobs_code 2019099

loop_
_symmetry_equiv_pos_as_xyz
'x, y, z'
'-x+1/2, y+1/2, -z+1/2'
'-x, -y, -z'
'x-1/2, -y-1/2, z-1/2'

loop_
_atom_site_type_symbol
_atom_site_label
_atom_site_fract_x
_atom_site_fract_y
_atom_site_fract_z
_atom_site_U_iso_or_equiv
_atom_site_adp_type
_atom_site_calc_flag
_atom_site_refinement_flags
_atom_site_occupancy
_atom_site_symmetry_multiplicity
O O1 0.8457(3) 0.38680(5) 0.32616(6) 0.0451(3) Uani d . 1 1
O O2 -0.0306(3) 0.40129(6) -0.08909(6) 0.0548(3) Uani d . 1 1
H H2 -0.1219 0.3728 -0.1235 0.082 Uiso calc R 1 1
O O3 -0.3555(3) 0.18835(6) -0.05976(7) 0.0517(3) Uani d . 1 1
H H3O -0.4509 0.1691 -0.1013 0.077 Uiso calc R 1 1
O O4 -0.3091(4) 0.28165(6) -0.14503(7) 0.0587(4) Uani d . 1 1
N N1 0.4554(3) 0.40605(6) 0.19115(6) 0.0317(3) Uani d . 1 1
H H1N 0.5294 0.3784 0.2316 0.038 Uiso calc R 1 1
C C1 -0.2603(4) 0.25408(8) -0.07654(9) 0.0390(3) Uani d . 1 1
C C2 -0.0840(3) 0.29480(7) -0.00597(8) 0.0320(3) Uani d . 1 1
C C3 -0.0210(4) 0.26326(7) 0.07081(8) 0.0350(3) Uani d . 1 1
H H3 -0.0955 0.2157 0.0784 0.042 Uiso calc R 1 1
C C4 0.1491(4) 0.30062(7) 0.13611(8) 0.0349(3) Uani d . 1 1
H H4 0.1872 0.2788 0.1873 0.042 Uiso calc R 1 1
C C5 0.2629(3) 0.37157(7) 0.12417(7) 0.0298(3) Uani d . 1 1
C C6 0.1985(4) 0.40522(7) 0.04878(8) 0.0338(3) Uani d . 1 1
H H6 0.2709 0.4530 0.0418 0.041 Uiso calc R 1 1
C C7 0.0250(4) 0.36713(7) -0.01626(8) 0.0338(3) Uani d . 1 1
C C8 0.5342(3) 0.47523(7) 0.19883(8) 0.0314(3) Uani d . 1 1
H H8 0.4479 0.5071 0.1575 0.038 Uiso calc R 1 1
C C9 0.7436(3) 0.50374(7) 0.26683(7) 0.0303(3) Uani d . 1 1
C C10 0.8951(3) 0.45695(7) 0.33079(8) 0.0329(3) Uani d . 1 1
C C11 1.0976(4) 0.49017(9) 0.39741(8) 0.0410(3) Uani d . 1 1
H H11 1.2017 0.4613 0.4397 0.049 Uiso calc R 1 1
C C12 1.1427(4) 0.56407(9) 0.40054(9) 0.0442(4) Uani d . 1 1
H H12 1.2740 0.5847 0.4455 0.053 Uiso calc R 1 1
C C13 0.9958(4) 0.60951(8) 0.33760(9) 0.0423(4) Uani d . 1 1
H H13 1.0323 0.6596 0.3406 0.051 Uiso calc R 1 1
C C14 0.7997(4) 0.58003(7) 0.27221(8) 0.0360(3) Uani d . 1 1
H H14 0.7013 0.6102 0.2305 0.043 Uiso calc R 1 1

loop_
_atom_site_aniso_label
_atom_site_aniso_U_11
_atom_site_aniso_U_22
_atom_site_aniso_U_33
_atom_site_aniso_U_12
_atom_site_aniso_U_13
_atom_site_aniso_U_23
O1 0.0593(7) 0.0324(5) 0.0399(6) 0.0019(4) -0.0121(5) 0.0054(4)
O3 0.0714(8) 0.0386(6) 0.0413(6) -0.0119(5) -0.0107(5) -0.0078(5)
O2 0.0902(9) 0.0390(6) 0.0307(5) -0.0055(6) -0.0139(5) 0.0056(4)
N1 0.0383(6) 0.0286(6) 0.0265(5) 0.0033(4) -0.0045(4) -0.0001(4)
O4 0.0863(9) 0.0472(7) 0.0368(6) -0.0064(6) -0.0194(6) -0.0018(5)
C5 0.0306(6) 0.0291(6) 0.0286(6) 0.0047(5) -0.0019(5) -0.0038(5)
C2 0.0330(7) 0.0295(6) 0.0320(7) 0.0038(5) -0.0035(5) -0.0035(5)
C9 0.0319(6) 0.0305(6) 0.0281(6) 0.0010(5) 0.0015(5) -0.0022(5)
C7 0.0405(7) 0.0311(7) 0.0285(6) 0.0055(5) -0.0029(5) 0.0014(5)
C1 0.0423(8) 0.0358(7) 0.0365(7) 0.0034(6) -0.0061(6) -0.0052(6)
C8 0.0355(7) 0.0299(6) 0.0279(6) 0.0046(5) -0.0007(5) 0.0005(5)
C3 0.0403(7) 0.0268(6) 0.0369(7) -0.0007(5) -0.0004(6) 0.0001(5)
C6 0.0418(7) 0.0256(6) 0.0328(7) -0.0001(5) -0.0020(6) -0.0004(5)
C11 0.0414(8) 0.0508(9) 0.0291(7) 0.0001(6) -0.0039(6) 0.0009(6)
C13 0.0453(8) 0.0341(7) 0.0473(8) -0.0066(6) 0.0051(7) -0.0096(6)
C14 0.0398(7) 0.0314(7) 0.0367(7) 0.0013(5) 0.0030(6) 0.0001(5)
C12 0.0425(8) 0.0533(9) 0.0356(7) -0.0085(7) -0.0011(6) -0.0120(7)
C10 0.0347(7) 0.0347(7) 0.0287(6) 0.0020(5) 0.0010(5) 0.0001(5)
C4 0.0434(7) 0.0303(7) 0.0294(7) 0.0026(5) -0.0027(5) 0.0031(5)

loop_
_atom_type_symbol
_atom_type_description
_atom_type_scat_dispersion_real
_atom_type_scat_dispersion_imag
_atom_type_scat_source
C C 0.0033 0.0016 'International Tables Vol C Tables 4.2.6.8 and 6.1.1.4'
H H 0 0 'International Tables Vol C Tables 4.2.6.8 and 6.1.1.4'
N N 0.0061 0.0033 'International Tables Vol C Tables 4.2.6.8 and 6.1.1.4'
O O 0.0106 0.006 'International Tables Vol C Tables 4.2.6.8 and 6.1.1.4'

loop_
_exptl_crystal_face_index_h
_exptl_crystal_face_index_k
_exptl_crystal_face_index_l
_exptl_crystal_face_perp_dist
2 -1 0 0.3126
-1 1 2 0.2134
0 -1 1 0.0678
1 -1 -2 0.2994
2 2 0 0.3248
1 0 -2 0.2868
0 -1 2 0.1336
0 -2 1 0.0949
1 -2 1 0.2819
0 -2 0 0.1380
0 -1 -1 0.1456
0 2 1 0.1499
0 0 -2 0.1632
1 1 -2 0.2860
0 1 -1 0.0523
0 0 2 0.1751

loop_
_geom_angle_atom_site_label_1
_geom_angle_atom_site_label_2
_geom_angle_atom_site_label_3
_geom_angle
_geom_angle_publ_flag
C1 O3 H3O 109.5 ?
C7 O2 H2 109.5 ?
C8 N1 C5 127.39(11) y
C8 N1 H1N 116.3 ?
C5 N1 H1N 116.3 ?
C6 C5 C4 120.95(12) ?
C6 C5 N1 122.00(12) ?
C4 C5 N1 117.01(11) ?
C3 C2 C7 118.54(12) ?
C3 C2 C1 121.66(12) ?
C7 C2 C1 119.80(12) ?
C8 C9 C14 119.11(12) ?
C8 C9 C10 120.99(12) ?
C14 C9 C10 119.89(12) ?
O2 C7 C6 118.00(12) ?
O2 C7 C2 121.61(12) ?
C6 C7 C2 120.39(12) ?
O4 C1 O3 123.88(13) ?
O4 C1 C2 121.55(13) ?
O3 C1 C2 114.57(12) ?
N1 C8 C9 122.95(12) y
N1 C8 H8 118.5 ?
C9 C8 H8 118.5 ?
C4 C3 C2 121.69(12) ?
C4 C3 H3 119.2 ?
C2 C3 H3 119.2 ?
C5 C6 C7 119.51(12) ?
C5 C6 H6 120.2 ?
C7 C6 H6 120.2 ?
C12 C11 C10 120.91(13) ?
C12 C11 H11 119.5 ?
C10 C11 H11 119.5 ?
C14 C13 C12 119.67(13) ?
C14 C13 H13 120.2 ?
C12 C13 H13 120.2 ?
C13 C14 C9 120.67(13) ?
C13 C14 H14 119.7 ?
C9 C14 H14 119.7 ?
C11 C12 C13 121.53(13) ?
C11 C12 H12 119.2 ?
C13 C12 H12 119.2 ?
O1 C10 C11 122.43(12) ?
O1 C10 C9 120.26(12) ?
C11 C10 C9 117.31(12) ?
C3 C4 C5 118.88(12) ?
C3 C4 H4 120.6 ?
C5 C4 H4 120.6 ?

loop_
_geom_bond_atom_site_label_1
_geom_bond_atom_site_label_2
_geom_bond_distance
_geom_bond_publ_flag
O1 C10 1.3008(17) y
O3 C1 1.2975(18) y
O3 H3O 0.8200 ?
O2 C7 1.3497(16) y
O2 H2 0.8200 ?
N1 C8 1.3067(17) y
N1 C5 1.4095(16) y
N1 H1N 0.8600 ?
O4 C1 1.2319(17) y
C5 C6 1.3848(18) ?
C5 C4 1.3929(18) ?
C2 C3 1.3879(18) ?
C2 C7 1.4062(19) ?
C2 C1 1.4820(18) ?
C9 C8 1.4069(18) ?
C9 C14 1.4163(18) ?
C9 C10 1.4323(18) ?
C7 C6 1.3873(18) ?
C8 H8 0.9300 ?
C3 C4 1.3786(19) ?
C3 H3 0.9300 ?
C6 H6 0.9300 ?
C11 C12 1.366(2) ?
C11 C10 1.4126(19) ?
C11 H11 0.9300 ?
C13 C14 1.358(2) ?
C13 C12 1.400(2) ?
C13 H13 0.9300 ?
C14 H14 0.9300 ?
C12 H12 0.9300 ?
C4 H4 0.9300 ?

loop_
_geom_contact_atom_site_label_1
_geom_contact_atom_site_label_2
_geom_contact_distance
_geom_contact_site_symmetry_2
_geom_contact_publ_flag
O1 N1 2.5682(15) . n
O1 O3 2.5058(15) 4_766 n
O1 C1 3.3169(18) 4_766 n
O2 C14 3.2530(17) 3_665 n
O2 O4 2.5669(17) . n
O2 C8 3.3725(17) 3_565 n
O3 O1 2.5058(15) 4_465 n
O3 C11 3.348(2) 4_465 n
O3 C10 3.2998(17) 4_465 n
O4 O2 2.5669(16) . n
N1 C10 3.4440(16) 1_455 n

loop_
_geom_hbond_atom_site_label_D
_geom_hbond_atom_site_label_H
_geom_hbond_atom_site_label_A
_geom_hbond_site_symmetry_A
_geom_hbond_distance_DH
_geom_hbond_distance_HA
_geom_hbond_distance_DA
_geom_hbond_angle_DHA
_geom_hbond_publ_flag
N1 H1N O1 . 0.86 1.88 2.5682(15) 136 yes
O2 H2 O4 . 0.82 1.84 2.5669(17) 147 yes
O3 H3O O1 4_465 0.82 1.70 2.5058(15) 167 yes
C3 H3 O3 . 0.93 2.44 2.7502(18) 100 yes
C8 H8 O2 3_565 0.93 2.50 3.3725(17) 156 yes

loop_
_geom_torsion_atom_site_label_1
_geom_torsion_atom_site_label_2
_geom_torsion_atom_site_label_3
_geom_torsion_atom_site_label_4
_geom_torsion
_geom_torsion_publ_flag
C8 N1 C5 C4 -167.01(13) yes
C8 N1 C5 C6 15.2(2) yes
C5 N1 C8 C9 -176.72(12) yes
O3 C1 C2 C3 1.6(2) yes
O3 C1 C2 C7 -178.75(13) yes
O4 C1 C2 C3 -178.39(15) yes
O4 C1 C2 C7 1.3(2) yes
C1 C2 C7 O2 0.8(2) yes
C3 C2 C7 O2 -179.45(13) yes
C3 C4 C5 N1 -176.00(13) yes
N1 C5 C6 C7 176.29(13) yes
C5 C6 C7 O2 -179.38(13) yes
N1 C8 C9 C10 2.52(19) yes
N1 C8 C9 C14 -176.53(12) yes
C8 C9 C10 O1 1.19(18) yes
C14 C9 C10 O1 -179.78(12) yes
O1 C10 C11 C12 -179.66(13) yes
